data_4025538
loop_
_publ_author_name
'Dan Yang'
'Xiao-Wei Chang'
'Dan-Wei Zhang'
'Ze-Feng Jiang'
'Ke-Sheng Song'
'Yu-Hui Zhang'
'Nian-Yong Zhu'
'Lin-Hong Weng'
'Min-Qin Chen'

_publ_section_title
;
 Chiral \a-Aminoxy Acid/Achiral Cyclopropane \a-Aminoxy Acid Unit as a
 Building Block for Constructing the \a N-O Helix
;
_journal_name_full 'Journal of Organic Chemistry'
_journal_page_first 4796
_journal_page_last 4805
_journal_paper_doi 10.1021/jo100810m
_journal_volume 75
_journal_year 2010
_chemical_formula_moiety 'C19 H10 O3'
_chemical_formula_sum 'C13 H24 N2 O3'
_chemical_formula_weight 256.34
_chemical_name_systematic
;
 ?
;
_space_group_IT_number 15
_symmetry_cell_setting monoclinic
_symmetry_space_group_name_Hall '-C 2yc'
_symmetry_space_group_name_H-M 'C 1 2/c 1'
_atom_sites_solution_hydrogens geom
_atom_sites_solution_primary direct
_atom_sites_solution_secondary difmap
_audit_creation_method SHELXL-97
_audit_update_record
;
2007-04-17 # Formatted by publCIF
;
_cell_angle_alpha 90.00
_cell_angle_beta 127.48(3)
_cell_angle_gamma 90.00
_cell_formula_units_Z 16
_cell_length_a 37.348(8)
_cell_length_b 8.973(2)
_cell_length_c 23.854(5)
_cell_measurement_reflns_used 0
_cell_measurement_temperature 253(2)
_cell_measurement_theta_max 0
_cell_measurement_theta_min 0
_cell_volume 6344(3)
_computing_molecular_graphics 'Ortep-3 for Windows (Farrugia, 1997)'
_computing_publication_material 'WinGX publication routines (Farrugia, 1999)'
_computing_structure_refinement 'SHELXL-97 (Sheldrick, 1997)'
_computing_structure_solution 'SHELXS-86 (Sheldrick, 1986)'
_diffrn_ambient_temperature 253(2)
_diffrn_measured_fraction_theta_full 0.572
_diffrn_measured_fraction_theta_max 0.572
_diffrn_radiation_monochromator graphite
_diffrn_radiation_source 'fine-focus sealed tube'
_diffrn_radiation_type MoK\a
_diffrn_radiation_wavelength 0.71073
_diffrn_reflns_av_R_equivalents 0.0541
_diffrn_reflns_av_sigmaI/netI 0.1291
_diffrn_reflns_limit_h_max 35
_diffrn_reflns_limit_h_min -39
_diffrn_reflns_limit_k_max 8
_diffrn_reflns_limit_k_min -8
_diffrn_reflns_limit_l_max 27
_diffrn_reflns_limit_l_min -27
_diffrn_reflns_number 7354
_diffrn_reflns_theta_full 23.97
_diffrn_reflns_theta_max 23.97
_diffrn_reflns_theta_min 1.71
_exptl_absorpt_coefficient_mu 0.076
_exptl_absorpt_correction_type none
_exptl_crystal_colour colorless
_exptl_crystal_density_diffrn 1.074
_exptl_crystal_density_method 'not measured'
_exptl_crystal_description prism
_exptl_crystal_F_000 2240
_exptl_crystal_size_max 0.4
_exptl_crystal_size_mid 0.3
_exptl_crystal_size_min 0.2
_refine_diff_density_max 0.213
_refine_diff_density_min -0.173
_refine_diff_density_rms 0.037
_refine_ls_extinction_method none
_refine_ls_goodness_of_fit_ref 0.945
_refine_ls_hydrogen_treatment mixed
_refine_ls_matrix_type full
_refine_ls_number_parameters 370
_refine_ls_number_reflns 2839
_refine_ls_number_restraints 7
_refine_ls_restrained_S_all 0.944
_refine_ls_R_factor_all 0.1106
_refine_ls_R_factor_gt 0.0579
_refine_ls_shift/su_max 0.000
_refine_ls_shift/su_mean 0.000
_refine_ls_structure_factor_coef Fsqd
_refine_ls_weighting_details 'calc w=1/[\s^2^(Fo^2^)+(0.0689P)^2^+0.0000P] where P=(Fo^2^+2Fc^2^)/3'
_refine_ls_weighting_scheme calc
_refine_ls_wR_factor_gt 0.1385
_refine_ls_wR_factor_ref 0.1526
_reflns_number_gt 1494
_reflns_number_total 2839
_reflns_threshold_expression >2sigma(I)
_cod_data_source_file jo100810m_si_001.cif
_cod_data_source_block mar1507a
_cod_original_cell_volume 6343(2)
_cod_database_code 4025538

loop_
_symmetry_equiv_pos_as_xyz
'x, y, z'
'-x, y, -z+1/2'
'x+1/2, y+1/2, z'
'-x+1/2, y+1/2, -z+1/2'
'-x, -y, -z'
'x, -y, z-1/2'
'-x+1/2, -y+1/2, -z'
'x+1/2, -y+1/2, z-1/2'

loop_
_atom_site_label
_atom_site_type_symbol
_atom_site_fract_x
_atom_site_fract_y
_atom_site_fract_z
_atom_site_U_iso_or_equiv
_atom_site_adp_type
_atom_site_occupancy
_atom_site_symmetry_multiplicity
_atom_site_calc_flag
_atom_site_refinement_flags
_atom_site_disorder_assembly
_atom_site_disorder_group
O1 O 0.71031(13) -0.1978(4) 0.05398(17) 0.0845(13) Uani 1 1 d . . .
O2 O 0.62108(11) -0.1928(3) -0.03714(17) 0.0615(10) Uani 1 1 d . . .
O3 O 0.60321(13) 0.0208(4) -0.18044(19) 0.0869(13) Uani 1 1 d . . .
N1 N 0.64491(19) -0.1080(4) 0.0258(2) 0.0579(12) Uani 1 1 d D . .
N2 N 0.6636(2) -0.1102(5) -0.0916(2) 0.0653(13) Uani 1 1 d D . .
C1 C 0.5976(2) -0.0987(6) -0.0974(3) 0.0576(14) Uani 1 1 d . . .
C2 C 0.54849(19) -0.1375(7) -0.1493(3) 0.0914(19) Uani 1 1 d . . .
H2A H 0.5345 -0.1285 -0.1992 0.110 Uiso 1 1 calc R . .
H2B H 0.5370 -0.2183 -0.1372 0.110 Uiso 1 1 calc R . .
C3 C 0.5626(2) 0.0006(6) -0.1073(3) 0.0879(18) Uani 1 1 d . . .
H3A H 0.5595 0.0046 -0.0697 0.106 Uiso 1 1 calc R . .
H3B H 0.5570 0.0943 -0.1316 0.106 Uiso 1 1 calc R . .
C4 C 0.6217(2) -0.0563(6) -0.1268(3) 0.0581(15) Uani 1 1 d . . .
C5 C 0.6899(2) -0.1316(6) 0.0716(3) 0.0605(16) Uani 1 1 d . . .
C6 C 0.7125(2) -0.0681(6) 0.1442(3) 0.0748(16) Uani 1 1 d . . .
C7 C 0.7056(3) -0.1808(7) 0.1856(3) 0.147(3) Uani 1 1 d . . .
H7A H 0.7197 -0.1441 0.2325 0.221 Uiso 1 1 calc R . .
H7B H 0.7187 -0.2748 0.1879 0.221 Uiso 1 1 calc R . .
H7C H 0.6738 -0.1937 0.1620 0.221 Uiso 1 1 calc R . .
C8 C 0.7620(2) -0.0464(9) 0.1791(3) 0.174(4) Uani 1 1 d . . .
H8A H 0.7766 -0.0051 0.2254 0.261 Uiso 1 1 calc R . .
H8B H 0.7654 0.0204 0.1512 0.261 Uiso 1 1 calc R . .
H8C H 0.7754 -0.1408 0.1829 0.261 Uiso 1 1 calc R . .
C9 C 0.6915(2) 0.0783(7) 0.1433(3) 0.120(2) Uani 1 1 d . . .
H9A H 0.7073 0.1146 0.1908 0.180 Uiso 1 1 calc R . .
H9B H 0.6604 0.0621 0.1231 0.180 Uiso 1 1 calc R . .
H9C H 0.6935 0.1503 0.1156 0.180 Uiso 1 1 calc R . .
C10 C 0.6907(2) -0.0882(6) -0.1157(3) 0.0832(17) Uani 1 1 d . . .
H10A H 0.6707 -0.0762 -0.1667 0.100 Uiso 1 1 calc R . .
H10B H 0.7087 -0.1767 -0.1049 0.100 Uiso 1 1 calc R . .
C11 C 0.7213(3) 0.0442(7) -0.0833(4) 0.103(2) Uani 1 1 d . . .
H11 H 0.7032 0.1321 -0.0912 0.124 Uiso 1 1 calc R . .
C12 C 0.7578(2) 0.0279(7) -0.0054(4) 0.133(3) Uani 1 1 d . . .
H12A H 0.7756 0.1175 0.0127 0.199 Uiso 1 1 calc R . .
H12B H 0.7768 -0.0548 0.0030 0.199 Uiso 1 1 calc R . .
H12C H 0.7445 0.0107 0.0181 0.199 Uiso 1 1 calc R . .
C13 C 0.7433(3) 0.0689(8) -0.1209(4) 0.168(3) Uani 1 1 d . . .
H13A H 0.7201 0.0809 -0.1707 0.252 Uiso 1 1 calc R . .
H13B H 0.7616 -0.0157 -0.1128 0.252 Uiso 1 1 calc R . .
H13C H 0.7617 0.1569 -0.1023 0.252 Uiso 1 1 calc R . .
H2 H 0.6745(16) -0.166(4) -0.0492(19) 0.090(19) Uiso 1 1 d D . .
H1 H 0.6246(15) -0.097(5) 0.038(3) 0.11(2) Uiso 1 1 d D . .
O4 O 0.53354(13) -0.4431(4) 0.14694(19) 0.0831(13) Uani 1 1 d . . .
O5 O 0.53474(11) -0.1481(3) 0.14367(16) 0.0595(10) Uani 1 1 d . . .
O6 O 0.58254(12) -0.0828(4) 0.05210(17) 0.0708(11) Uani 1 1 d . . .
N3 N 0.56688(15) -0.2305(5) 0.2055(2) 0.0613(12) Uani 1 1 d D . .
N4 N 0.55068(15) -0.2915(5) 0.0591(2) 0.0611(12) Uani 1 1 d D . .
C14 C 0.55563(17) -0.0687(5) 0.1193(2) 0.0508(13) Uani 1 1 d . . .
C15 C 0.53924(19) 0.0885(5) 0.0990(3) 0.0689(16) Uani 1 1 d . . .
H15A H 0.5360 0.1304 0.0586 0.083 Uiso 1 1 calc R . .
H15B H 0.5171 0.1225 0.1049 0.083 Uiso 1 1 calc R . .
C16 C 0.58558(19) 0.0572(5) 0.1637(3) 0.0662(15) Uani 1 1 d . . .
H16A H 0.5916 0.0726 0.2090 0.079 Uiso 1 1 calc R . .
H16B H 0.6106 0.0804 0.1627 0.079 Uiso 1 1 calc R . .
C17 C 0.56418(18) -0.1505(7) 0.0742(2) 0.0559(15) Uani 1 1 d . . .
C18 C 0.56005(19) -0.3784(7) 0.2027(3) 0.0604(15) Uani 1 1 d . A .
C19 C 0.5888(2) -0.4581(6) 0.2731(3) 0.0729(18) Uani 1 1 d . . .
C20 C 0.5637(12) -0.429(4) 0.3060(15) 0.179(14) Uani 0.58(3) 1 d P A 1
H20A H 0.5796 -0.4779 0.3510 0.268 Uiso 0.58(3) 1 calc PR A 1
H20B H 0.5335 -0.4679 0.2750 0.268 Uiso 0.58(3) 1 calc PR A 1
H20C H 0.5625 -0.3239 0.3120 0.268 Uiso 0.58(3) 1 calc PR A 1
C21 C 0.6371(10) -0.394(3) 0.3271(14) 0.172(16) Uani 0.58(3) 1 d P A 1
H21A H 0.6528 -0.4515 0.3699 0.257 Uiso 0.58(3) 1 calc PR A 1
H21B H 0.6352 -0.2922 0.3373 0.257 Uiso 0.58(3) 1 calc PR A 1
H21C H 0.6532 -0.3993 0.3076 0.257 Uiso 0.58(3) 1 calc PR A 1
C22 C 0.5957(11) -0.616(3) 0.2610(12) 0.133(12) Uani 0.58(3) 1 d P A 1
H22A H 0.6137 -0.6682 0.3053 0.199 Uiso 0.58(3) 1 calc PR A 1
H22B H 0.6108 -0.6172 0.2398 0.199 Uiso 0.58(3) 1 calc PR A 1
H22C H 0.5669 -0.6648 0.2301 0.199 Uiso 0.58(3) 1 calc PR A 1
C20' C 0.591(2) -0.409(6) 0.331(2) 0.24(4) Uani 0.42(3) 1 d P A 2
H20D H 0.6082 -0.4797 0.3686 0.354 Uiso 0.42(3) 1 calc PR A 2
H20E H 0.5614 -0.4003 0.3173 0.354 Uiso 0.42(3) 1 calc PR A 2
H20F H 0.6060 -0.3140 0.3458 0.354 Uiso 0.42(3) 1 calc PR A 2
C21' C 0.6358(11) -0.449(7) 0.297(2) 0.23(3) Uani 0.42(3) 1 d P A 2
H21D H 0.6386 -0.5088 0.2660 0.348 Uiso 0.42(3) 1 calc PR A 2
H21E H 0.6563 -0.4853 0.3442 0.348 Uiso 0.42(3) 1 calc PR A 2
H21F H 0.6430 -0.3474 0.2947 0.348 Uiso 0.42(3) 1 calc PR A 2
C22' C 0.5691(16) -0.612(4) 0.260(2) 0.17(2) Uani 0.42(3) 1 d P A 2
H22D H 0.5582 -0.6451 0.2136 0.254 Uiso 0.42(3) 1 calc PR A 2
H22E H 0.5446 -0.6107 0.2629 0.254 Uiso 0.42(3) 1 calc PR A 2
H22F H 0.5920 -0.6799 0.2946 0.254 Uiso 0.42(3) 1 calc PR A 2
C23 C 0.55596(19) -0.3849(5) 0.0147(2) 0.0738(16) Uani 1 1 d . . .
H23A H 0.5729 -0.3304 0.0026 0.089 Uiso 1 1 calc R . .
H23B H 0.5264 -0.4069 -0.0289 0.089 Uiso 1 1 calc R . .
C24 C 0.5799(2) -0.5287(7) 0.0502(4) 0.107(2) Uani 1 1 d . . .
H24 H 0.5610 -0.5809 0.0595 0.128 Uiso 1 1 calc R . .
C25 C 0.6238(2) -0.5181(8) 0.1171(4) 0.157(3) Uani 1 1 d . . .
H25A H 0.6221 -0.4583 0.1487 0.236 Uiso 1 1 calc R . .
H25B H 0.6444 -0.4730 0.1106 0.236 Uiso 1 1 calc R . .
H25C H 0.6344 -0.6161 0.1366 0.236 Uiso 1 1 calc R . .
C26 C 0.5800(2) -0.6271(7) -0.0028(3) 0.151(3) Uani 1 1 d . . .
H26A H 0.5499 -0.6352 -0.0459 0.227 Uiso 1 1 calc R . .
H26B H 0.5912 -0.7245 0.0170 0.227 Uiso 1 1 calc R . .
H26C H 0.5991 -0.5828 -0.0125 0.227 Uiso 1 1 calc R . .
H3 H 0.5773(14) -0.164(4) 0.2450(19) 0.084(17) Uiso 1 1 d D . .
H4 H 0.5384(15) -0.324(5) 0.084(2) 0.092(19) Uiso 1 1 d D . .

loop_
_atom_site_aniso_label
_atom_site_aniso_U_11
_atom_site_aniso_U_22
_atom_site_aniso_U_33
_atom_site_aniso_U_23
_atom_site_aniso_U_13
_atom_site_aniso_U_12
O1 0.078(3) 0.116(3) 0.057(3) 0.010(2) 0.040(2) 0.032(2)
O2 0.072(3) 0.064(2) 0.043(2) -0.006(2) 0.033(2) -0.0044(19)
O3 0.112(3) 0.097(3) 0.051(2) 0.030(2) 0.050(3) 0.030(2)
N1 0.055(4) 0.079(3) 0.038(3) -0.004(2) 0.027(3) -0.003(3)
N2 0.076(4) 0.088(3) 0.048(3) -0.001(3) 0.046(4) 0.000(3)
C1 0.052(4) 0.077(4) 0.036(4) 0.003(3) 0.023(4) 0.014(4)
C2 0.058(5) 0.141(6) 0.053(4) -0.012(4) 0.022(4) -0.004(4)
C3 0.089(5) 0.107(5) 0.074(4) 0.017(4) 0.053(4) 0.030(4)
C4 0.060(5) 0.067(4) 0.047(4) -0.006(3) 0.033(4) 0.006(4)
C5 0.065(5) 0.071(4) 0.038(4) 0.013(3) 0.028(4) 0.012(4)
C6 0.070(5) 0.099(5) 0.042(4) -0.009(3) 0.027(4) 0.003(4)
C7 0.203(8) 0.166(6) 0.049(4) 0.014(4) 0.065(5) -0.010(5)
C8 0.051(5) 0.315(10) 0.097(6) -0.088(6) 0.015(5) -0.015(6)
C9 0.109(6) 0.134(6) 0.092(5) -0.048(4) 0.047(4) -0.015(5)
C10 0.092(5) 0.101(5) 0.064(4) -0.006(3) 0.052(4) -0.003(4)
C11 0.107(6) 0.110(6) 0.106(6) 0.015(5) 0.072(6) -0.001(5)
C12 0.123(7) 0.128(6) 0.128(7) -0.025(5) 0.066(6) -0.036(5)
C13 0.177(8) 0.206(8) 0.193(8) 0.034(6) 0.150(8) -0.029(6)
O4 0.105(3) 0.072(2) 0.057(3) -0.016(2) 0.041(3) -0.027(2)
O5 0.069(3) 0.064(2) 0.052(2) 0.0031(19) 0.040(2) 0.005(2)
O6 0.091(3) 0.071(3) 0.077(3) -0.0038(18) 0.065(2) -0.005(2)
N3 0.085(4) 0.057(3) 0.045(3) 0.002(3) 0.041(3) 0.005(3)
N4 0.084(4) 0.057(3) 0.052(3) -0.010(2) 0.047(3) -0.005(3)
C14 0.063(4) 0.050(3) 0.048(3) -0.001(3) 0.038(3) 0.000(3)
C15 0.088(5) 0.060(4) 0.066(4) 0.012(3) 0.050(4) 0.015(3)
C16 0.090(5) 0.059(4) 0.058(4) -0.015(3) 0.049(4) -0.013(3)
C17 0.061(4) 0.060(4) 0.042(3) -0.003(3) 0.029(3) 0.006(3)
C18 0.071(5) 0.052(4) 0.061(5) 0.006(4) 0.042(4) -0.001(4)
C19 0.100(6) 0.058(4) 0.048(4) 0.010(3) 0.039(4) 0.003(4)
C20 0.21(3) 0.29(3) 0.099(18) 0.127(16) 0.13(2) 0.12(2)
C21 0.15(2) 0.118(14) 0.082(19) 0.031(11) -0.012(16) -0.017(13)
C22 0.19(3) 0.080(12) 0.080(11) 0.014(8) 0.060(17) 0.030(18)
C20' 0.33(9) 0.28(4) 0.09(3) 0.09(3) 0.13(5) 0.25(5)
C21' 0.029(19) 0.46(8) 0.11(3) 0.17(4) -0.004(18) 0.07(3)
C22' 0.19(4) 0.08(2) 0.16(2) 0.081(17) 0.06(2) 0.01(2)
C23 0.103(5) 0.064(4) 0.063(4) -0.014(3) 0.055(4) -0.002(3)
C24 0.098(6) 0.114(6) 0.075(5) -0.028(4) 0.035(5) 0.024(4)
C25 0.118(7) 0.189(8) 0.098(6) -0.027(5) 0.031(6) 0.057(6)
C26 0.154(7) 0.139(6) 0.106(5) -0.041(4) 0.051(5) 0.060(5)

loop_
_atom_type_symbol
_atom_type_description
_atom_type_scat_dispersion_real
_atom_type_scat_dispersion_imag
_atom_type_scat_source
O O 0.0106 0.0060 'International Tables Vol C Tables 4.2.6.8 and 6.1.1.4'
N N 0.0061 0.0033 'International Tables Vol C Tables 4.2.6.8 and 6.1.1.4'
C C 0.0033 0.0016 'International Tables Vol C Tables 4.2.6.8 and 6.1.1.4'
H H 0.0000 0.0000 'International Tables Vol C Tables 4.2.6.8 and 6.1.1.4'

loop_
_geom_angle_atom_site_label_1
_geom_angle_atom_site_label_2
_geom_angle_atom_site_label_3
_geom_angle
_geom_angle_site_symmetry_1
_geom_angle_site_symmetry_3
_geom_angle_publ_flag
N1 O2 C1 111.0(3) . . ?
C5 N1 O2 116.3(4) . . ?
C5 N1 H1 126(3) . . ?
O2 N1 H1 106(3) . . ?
C4 N2 C10 122.3(5) . . ?
C4 N2 H2 115(3) . . ?
C10 N2 H2 122(3) . . ?
O2 C1 C3 117.5(4) . . ?
O2 C1 C4 116.8(5) . . ?
C3 C1 C4 120.0(5) . . ?
O2 C1 C2 112.9(5) . . ?
C3 C1 C2 59.3(3) . . ?
C4 C1 C2 117.2(5) . . ?
C3 C2 C1 59.6(3) . . ?
C3 C2 H2A 117.8 . . ?
C1 C2 H2A 117.8 . . ?
C3 C2 H2B 117.8 . . ?
C1 C2 H2B 117.8 . . ?
H2A C2 H2B 115.0 . . ?
C2 C3 C1 61.1(3) . . ?
C2 C3 H3A 117.7 . . ?
C1 C3 H3A 117.7 . . ?
C2 C3 H3B 117.7 . . ?
C1 C3 H3B 117.7 . . ?
H3A C3 H3B 114.8 . . ?
O3 C4 N2 123.9(6) . . ?
O3 C4 C1 121.0(6) . . ?
N2 C4 C1 115.1(5) . . ?
O1 C5 N1 121.7(5) . . ?
O1 C5 C6 123.2(6) . . ?
N1 C5 C6 115.1(5) . . ?
C5 C6 C8 109.1(5) . . ?
C5 C6 C9 112.7(5) . . ?
C8 C6 C9 110.2(5) . . ?
C5 C6 C7 107.0(5) . . ?
C8 C6 C7 111.0(5) . . ?
C9 C6 C7 106.7(5) . . ?
C6 C7 H7A 109.5 . . ?
C6 C7 H7B 109.5 . . ?
H7A C7 H7B 109.5 . . ?
C6 C7 H7C 109.5 . . ?
H7A C7 H7C 109.5 . . ?
H7B C7 H7C 109.5 . . ?
C6 C8 H8A 109.5 . . ?
C6 C8 H8B 109.5 . . ?
H8A C8 H8B 109.5 . . ?
C6 C8 H8C 109.5 . . ?
H8A C8 H8C 109.5 . . ?
H8B C8 H8C 109.5 . . ?
C6 C9 H9A 109.5 . . ?
C6 C9 H9B 109.5 . . ?
H9A C9 H9B 109.5 . . ?
C6 C9 H9C 109.5 . . ?
H9A C9 H9C 109.5 . . ?
H9B C9 H9C 109.5 . . ?
N2 C10 C11 113.7(5) . . ?
N2 C10 H10A 108.8 . . ?
C11 C10 H10A 108.8 . . ?
N2 C10 H10B 108.8 . . ?
C11 C10 H10B 108.8 . . ?
H10A C10 H10B 107.7 . . ?
C10 C11 C12 113.4(5) . . ?
C10 C11 C13 108.7(6) . . ?
C12 C11 C13 109.0(6) . . ?
C10 C11 H11 108.6 . . ?
C12 C11 H11 108.6 . . ?
C13 C11 H11 108.6 . . ?
C11 C12 H12A 109.5 . . ?
C11 C12 H12B 109.5 . . ?
H12A C12 H12B 109.5 . . ?
C11 C12 H12C 109.5 . . ?
H12A C12 H12C 109.5 . . ?
H12B C12 H12C 109.5 . . ?
C11 C13 H13A 109.5 . . ?
C11 C13 H13B 109.5 . . ?
H13A C13 H13B 109.5 . . ?
C11 C13 H13C 109.5 . . ?
H13A C13 H13C 109.5 . . ?
H13B C13 H13C 109.5 . . ?
C14 O5 N3 111.1(3) . . ?
C18 N3 O5 116.6(4) . . ?
C18 N3 H3 127(3) . . ?
O5 N3 H3 106(3) . . ?
C17 N4 C23 123.3(5) . . ?
C17 N4 H4 111(3) . . ?
C23 N4 H4 126(3) . . ?
O5 C14 C16 117.0(4) . . ?
O5 C14 C17 117.6(4) . . ?
C16 C14 C17 119.3(5) . . ?
O5 C14 C15 112.9(4) . . ?
C16 C14 C15 59.7(3) . . ?
C17 C14 C15 117.1(4) . . ?
C16 C15 C14 59.8(3) . . ?
C16 C15 H15A 117.8 . . ?
C14 C15 H15A 117.8 . . ?
C16 C15 H15B 117.8 . . ?
C14 C15 H15B 117.8 . . ?
H15A C15 H15B 114.9 . . ?
C15 C16 C14 60.5(3) . . ?
C15 C16 H16A 117.7 . . ?
C14 C16 H16A 117.7 . . ?
C15 C16 H16B 117.7 . . ?
C14 C16 H16B 117.7 . . ?
H16A C16 H16B 114.8 . . ?
O6 C17 N4 124.4(5) . . ?
O6 C17 C14 118.7(5) . . ?
N4 C17 C14 116.9(5) . . ?
O4 C18 N3 121.9(5) . . ?
O4 C18 C19 122.9(5) . . ?
N3 C18 C19 115.2(6) . . ?
C20' C19 C21' 105(3) . . ?
C20' C19 C22 125(2) . . ?
C21' C19 C22 80(2) . . ?
C20' C19 C22' 103(3) . . ?
C21' C19 C22' 116(2) . . ?
C22 C19 C22' 37.8(17) . . ?
C20' C19 C18 121.6(17) . . ?
C21' C19 C18 105.6(15) . . ?
C22 C19 C18 108.8(10) . . ?
C22' C19 C18 106.0(14) . . ?
C20' C19 C21 74(3) . . ?
C21' C19 C21 33(3) . . ?
C22 C19 C21 105.0(15) . . ?
C22' C19 C21 133.2(18) . . ?
C18 C19 C21 115.2(10) . . ?
C20' C19 C20 32(3) . . ?
C21' C19 C20 137(2) . . ?
C22 C19 C20 118.6(17) . . ?
C22' C19 C20 84(2) . . ?
C18 C19 C20 103.9(11) . . ?
C21 C19 C20 106(2) . . ?
C19 C20 H20A 109.5 . . ?
C19 C20 H20B 109.5 . . ?
H20A C20 H20B 109.5 . . ?
C19 C20 H20C 109.5 . . ?
H20A C20 H20C 109.5 . . ?
H20B C20 H20C 109.5 . . ?
C19 C21 H21A 109.5 . . ?
C19 C21 H21B 109.5 . . ?
H21A C21 H21B 109.5 . . ?
C19 C21 H21C 109.5 . . ?
H21A C21 H21C 109.5 . . ?
H21B C21 H21C 109.5 . . ?
C19 C22 H22A 109.5 . . ?
C19 C22 H22B 109.5 . . ?
H22A C22 H22B 109.5 . . ?
C19 C22 H22C 109.5 . . ?
H22A C22 H22C 109.5 . . ?
H22B C22 H22C 109.5 . . ?
C19 C20' H20D 109.5 . . ?
C19 C20' H20E 109.5 . . ?
H20D C20' H20E 109.5 . . ?
C19 C20' H20F 109.5 . . ?
H20D C20' H20F 109.5 . . ?
H20E C20' H20F 109.5 . . ?
C19 C21' H21D 109.5 . . ?
C19 C21' H21E 109.5 . . ?
H21D C21' H21E 109.5 . . ?
C19 C21' H21F 109.5 . . ?
H21D C21' H21F 109.5 . . ?
H21E C21' H21F 109.5 . . ?
C19 C22' H22D 109.5 . . ?
C19 C22' H22E 109.5 . . ?
H22D C22' H22E 109.5 . . ?
C19 C22' H22F 109.5 . . ?
H22D C22' H22F 109.5 . . ?
H22E C22' H22F 109.5 . . ?
N4 C23 C24 112.5(4) . . ?
N4 C23 H23A 109.1 . . ?
C24 C23 H23A 109.1 . . ?
N4 C23 H23B 109.1 . . ?
C24 C23 H23B 109.1 . . ?
H23A C23 H23B 107.8 . . ?
C25 C24 C23 117.1(5) . . ?
C25 C24 C26 112.2(6) . . ?
C23 C24 C26 109.1(5) . . ?
C25 C24 H24 105.9 . . ?
C23 C24 H24 105.9 . . ?
C26 C24 H24 105.9 . . ?
C24 C25 H25A 109.5 . . ?
C24 C25 H25B 109.5 . . ?
H25A C25 H25B 109.5 . . ?
C24 C25 H25C 109.5 . . ?
H25A C25 H25C 109.5 . . ?
H25B C25 H25C 109.5 . . ?
C24 C26 H26A 109.5 . . ?
C24 C26 H26B 109.5 . . ?
H26A C26 H26B 109.5 . . ?
C24 C26 H26C 109.5 . . ?
H26A C26 H26C 109.5 . . ?
H26B C26 H26C 109.5 . . ?

loop_
_geom_bond_atom_site_label_1
_geom_bond_atom_site_label_2
_geom_bond_distance
_geom_bond_site_symmetry_2
_geom_bond_publ_flag
O1 C5 1.226(6) . ?
O2 N1 1.414(4) . ?
O2 C1 1.418(5) . ?
O3 C4 1.232(6) . ?
N1 C5 1.351(6) . ?
N1 H1 0.97(3) . ?
N2 C4 1.337(6) . ?
N2 C10 1.449(6) . ?
N2 H2 0.97(3) . ?
C1 C3 1.478(7) . ?
C1 C4 1.489(7) . ?
C1 C2 1.501(7) . ?
C2 C3 1.475(6) . ?
C2 H2A 0.9700 . ?
C2 H2B 0.9700 . ?
C3 H3A 0.9700 . ?
C3 H3B 0.9700 . ?
C5 C6 1.502(7) . ?
C6 C8 1.507(7) . ?
C6 C9 1.524(7) . ?
C6 C7 1.542(7) . ?
C7 H7A 0.9600 . ?
C7 H7B 0.9600 . ?
C7 H7C 0.9600 . ?
C8 H8A 0.9600 . ?
C8 H8B 0.9600 . ?
C8 H8C 0.9600 . ?
C9 H9A 0.9600 . ?
C9 H9B 0.9600 . ?
C9 H9C 0.9600 . ?
C10 C11 1.497(7) . ?
C10 H10A 0.9700 . ?
C10 H10B 0.9700 . ?
C11 C12 1.500(7) . ?
C11 C13 1.558(7) . ?
C11 H11 0.9800 . ?
C12 H12A 0.9600 . ?
C12 H12B 0.9600 . ?
C12 H12C 0.9600 . ?
C13 H13A 0.9600 . ?
C13 H13B 0.9600 . ?
C13 H13C 0.9600 . ?
O4 C18 1.219(5) . ?
O5 C14 1.416(5) . ?
O5 N3 1.418(4) . ?
O6 C17 1.247(6) . ?
N3 C18 1.345(6) . ?
N3 H3 0.97(3) . ?
N4 C17 1.329(6) . ?
N4 C23 1.455(5) . ?
N4 H4 0.98(3) . ?
C14 C16 1.486(6) . ?
C14 C17 1.490(6) . ?
C14 C15 1.496(6) . ?
C15 C16 1.485(6) . ?
C15 H15A 0.9700 . ?
C15 H15B 0.9700 . ?
C16 H16A 0.9700 . ?
C16 H16B 0.9700 . ?
C18 C19 1.513(7) . ?
C19 C20' 1.39(4) . ?
C19 C21' 1.49(4) . ?
C19 C22 1.50(2) . ?
C19 C22' 1.51(4) . ?
C19 C21 1.56(3) . ?
C19 C20 1.57(3) . ?
C20 H20A 0.9600 . ?
C20 H20B 0.9600 . ?
C20 H20C 0.9600 . ?
C21 H21A 0.9600 . ?
C21 H21B 0.9600 . ?
C21 H21C 0.9600 . ?
C22 H22A 0.9600 . ?
C22 H22B 0.9600 . ?
C22 H22C 0.9600 . ?
C20' H20D 0.9600 . ?
C20' H20E 0.9600 . ?
C20' H20F 0.9600 . ?
C21' H21D 0.9600 . ?
C21' H21E 0.9600 . ?
C21' H21F 0.9600 . ?
C22' H22D 0.9600 . ?
C22' H22E 0.9600 . ?
C22' H22F 0.9600 . ?
C23 C24 1.504(7) . ?
C23 H23A 0.9700 . ?
C23 H23B 0.9700 . ?
C24 C25 1.435(7) . ?
C24 C26 1.544(7) . ?
C24 H24 0.9800 . ?
C25 H25A 0.9600 . ?
C25 H25B 0.9600 . ?
C25 H25C 0.9600 . ?
C26 H26A 0.9600 . ?
C26 H26B 0.9600 . ?
C26 H26C 0.9600 . ?
